data_1573176
loop_
_publ_author_name
'Wang, Zengyuan'
'Alsup, Tyler'
'Pan, Xingming'
'Li, Lu-Lu'
'Tian, Jupeng'
'Yang, Ziyi'
'Lin, Xiaoxu'
'Xu, Hui-Min'
'Rudolf, Jeffrey D.'
'Dong, Liao-Bin'

_publ_section_title
;
 Biosynthesis of a bacterial meroterpenoid reveals a non-canonical class
 II terpene synthase
;
_journal_name_full 'Chemical Science'
_journal_paper_doi 10.1039/D4SC06010E
_journal_year 2024
_chemical_absolute_configuration ad
_chemical_formula_moiety 'C30 H47 N O4, C H4 O'
_chemical_formula_sum 'C31 H51 N O5'
_chemical_formula_weight 517.72
_space_group_crystal_system monoclinic
_space_group_IT_number 5
_space_group_name_Hall 'C 2y'
_space_group_name_H-M_alt 'C 1 2 1'
_atom_sites_solution_hydrogens geom
_atom_sites_solution_primary dual
_audit_creation_date 2021-12-03
_audit_creation_method
;
Olex2 1.5
(compiled 2021.11.18 svn.ra9532c28 for OlexSys, GUI svn.r6429)
;
_audit_update_record
;
2023-11-21 deposited with the CCDC.	2024-11-13 downloaded from the CCDC.
;
_cell_angle_alpha 90
_cell_angle_beta 91.6810(10)
_cell_angle_gamma 90
_cell_formula_units_Z 4
_cell_length_a 13.5566(3)
_cell_length_b 6.1185(2)
_cell_length_c 34.8632(8)
_cell_measurement_reflns_used 9947
_cell_measurement_temperature 193.00
_cell_measurement_theta_max 68.588
_cell_measurement_theta_min 2.536
_cell_volume 2890.52(13)
_computing_cell_refinement 'SAINT V8.40B (?, 2016)'
_computing_data_reduction 'SAINT V8.40B (?, 2016)'
_computing_molecular_graphics 'Olex2 1.5 (Dolomanov et al., 2009)'
_computing_publication_material 'Olex2 1.5 (Dolomanov et al., 2009)'
_computing_structure_refinement 'XL  (Sheldrick, 2008)'
_computing_structure_solution 'SHELXT 2018/2 (Sheldrick, 2018)'
_diffrn_ambient_temperature 193.00
_diffrn_measured_fraction_theta_full 0.997
_diffrn_measured_fraction_theta_max 0.995
_diffrn_measurement_device_type 'Bruker APEX-II CCD'
_diffrn_measurement_method '\f and \w scans'
_diffrn_radiation_type CuK\a
_diffrn_radiation_wavelength 1.54178
_diffrn_reflns_av_R_equivalents 0.0446
_diffrn_reflns_av_unetI/netI 0.0263
_diffrn_reflns_Laue_measured_fraction_full 0.997
_diffrn_reflns_Laue_measured_fraction_max 0.995
_diffrn_reflns_limit_h_max 16
_diffrn_reflns_limit_h_min -16
_diffrn_reflns_limit_k_max 7
_diffrn_reflns_limit_k_min -7
_diffrn_reflns_limit_l_max 38
_diffrn_reflns_limit_l_min -42
_diffrn_reflns_number 42594
_diffrn_reflns_point_group_measured_fraction_full 0.998
_diffrn_reflns_point_group_measured_fraction_max 0.995
_diffrn_reflns_theta_full 67.679
_diffrn_reflns_theta_max 68.582
_diffrn_reflns_theta_min 2.536
_diffrn_source_current 1.1
_diffrn_source_power 0.05500000000000001
_diffrn_source_voltage 50.0
_diffrn_standards_number 0
_exptl_absorpt_coefficient_mu 0.625
_exptl_absorpt_correction_T_max 0.7531
_exptl_absorpt_correction_T_min 0.6617
_exptl_absorpt_correction_type multi-scan
_exptl_absorpt_process_details
;
SADABS-2016/2 (Bruker,2016/2) was used for absorption correction.
wR2(int) was 0.1373 before and 0.0725 after correction.
The Ratio of minimum to maximum transmission is 0.8786.
The \l/2 correction factor is Not present.
;
_exptl_crystal_density_diffrn 1.190
_exptl_crystal_description block
_exptl_crystal_F_000 1136
_exptl_crystal_size_max 0.12
_exptl_crystal_size_mid 0.1
_exptl_crystal_size_min 0.08
_refine_diff_density_max 0.140
_refine_diff_density_min -0.250
_refine_diff_density_rms 0.035
_refine_ls_abs_structure_details
;
 Flack x determined using 2256 quotients [(I+)-(I-)]/[(I+)+(I-)]
 (Parsons, Flack and Wagner, Acta Cryst. B69 (2013) 249-259).
;
_refine_ls_abs_structure_Flack -0.03(5)
_refine_ls_extinction_method none
_refine_ls_goodness_of_fit_ref 1.068
_refine_ls_hydrogen_treatment constr
_refine_ls_matrix_type full
_refine_ls_number_parameters 344
_refine_ls_number_reflns 5296
_refine_ls_number_restraints 2
_refine_ls_restrained_S_all 1.070
_refine_ls_R_factor_all 0.0347
_refine_ls_R_factor_gt 0.0335
_refine_ls_shift/su_max 0.000
_refine_ls_shift/su_mean 0.000
_refine_ls_structure_factor_coef Fsqd
_refine_ls_weighting_details 'w=1/[\s^2^(Fo^2^)+(0.0484P)^2^+1.1285P] where P=(Fo^2^+2Fc^2^)/3'
_refine_ls_weighting_scheme calc
_refine_ls_wR_factor_gt 0.0880
_refine_ls_wR_factor_ref 0.0892
_reflns_Friedel_coverage 0.814
_reflns_Friedel_fraction_full 0.999
_reflns_Friedel_fraction_max 0.995
_reflns_number_gt 5113
_reflns_number_total 5296
_reflns_threshold_expression 'I > 2\s(I)'
_cod_data_source_file d4sc06010e2.cif
_cod_data_source_block cu_20211102_dzy28_0m
_cod_depositor_comments
;
The following automatic conversions were performed:

data item '_chemical_absolute_configuration' value 'AD' was changed
to 'ad' in accordance with the
/home/data/users/saulius/crontab/automatic-downloads/rss-feeds/RSC/lib/dictionaries/cif_core.dic
dictionary named 'cif_core.dic' version 2.4.2 last updated on
2011-04-26.

Automatic conversion script
Id: cif_fix_values 8170 2020-07-09 18:12:32Z antanas 
;
_cod_database_code 1573176
_shelx_shelxl_version_number 2018/3
_shelx_space_group_comment
;
The symmetry employed for this shelxl refinement is uniquely defined
by the following loop, which should always be used as a source of
symmetry information in preference to the above space-group names.
They are only intended as comments.
;
_shelx_estimated_absorpt_t_max 0.952
_shelx_estimated_absorpt_t_min 0.929
_olex2_refinement_description
;
1. Fixed Uiso
 At 1.2 times of:
  All C(H) groups, All C(H,H) groups, All N(H) groups
 At 1.5 times of:
  All C(H,H,H) groups, All O(H) groups
2. Restrained distances
 H13B-H19A
 2 with sigma of 0.02
3.a Ternary CH refined with riding coordinates:
 C4(H4A), C11(H11), C16(H16), C27(H27)
3.b Secondary CH2 refined with riding coordinates:
 C2(H2A,H2B), C3(H3A,H3B), C10(H10A,H10B), C14(H14A,H14B), C15(H15A,H15B),
 C20(H20A,H20B), C21(H21A,H21B), C25(H25A,H25B), C26(H26A,H26B)
3.c Aromatic/amide H refined with riding coordinates:
 N1(H1), C9(H9), C24(H24)
3.d Idealised Me refined as rotating group:
 C7(H7A,H7B,H7C), C8(H8A,H8B,H8C), C13(H13A,H13B,H13C), C17(H17A,H17B,H17C),
 C19(H19A,H19B,H19C), C23(H23A,H23B,H23C), C30(H30A,H30B,H30C), C31(H31A,H31B,
 H31C)
3.e Idealised tetrahedral OH refined as rotating group:
 O4(H4), O5(H5)
;
_olex2_submission_special_instructions 'No special instructions were received'

loop_
_space_group_symop_operation_xyz
'x, y, z'
'-x, y, -z'
'x+1/2, y+1/2, z'
'-x+1/2, y+1/2, -z'

loop_
_atom_site_label
_atom_site_type_symbol
_atom_site_fract_x
_atom_site_fract_y
_atom_site_fract_z
_atom_site_U_iso_or_equiv
_atom_site_adp_type
_atom_site_occupancy
_atom_site_site_symmetry_order
_atom_site_calc_flag
_atom_site_refinement_flags_posn
_atom_site_refinement_flags_adp
_atom_site_refinement_flags_occupancy
_atom_site_disorder_assembly
_atom_site_disorder_group
O1 O 0.72174(14) 0.2247(3) 0.03821(5) 0.0491(5) Uani 1 1 d . . . . .
O2 O 0.04794(12) 0.5695(3) 0.42514(5) 0.0435(4) Uani 1 1 d . . . . .
O3 O 0.24295(15) 0.1958(3) 0.38162(5) 0.0483(4) Uani 1 1 d . . . . .
O4 O 0.27674(13) 0.4062(3) 0.43265(4) 0.0382(4) Uani 1 1 d . . . . .
H4 H 0.303688 0.291724 0.441149 0.057 Uiso 1 1 calc R U . . .
N1 N 0.17650(13) 0.7509(3) 0.40172(5) 0.0299(4) Uani 1 1 d . . . . .
H1 H 0.213133 0.869620 0.402462 0.036 Uiso 1 1 calc R U . . .
C1 C 0.72177(17) 0.4051(4) 0.05297(6) 0.0298(4) Uani 1 1 d . . . . .
C2 C 0.81774(16) 0.5203(4) 0.06163(6) 0.0352(5) Uani 1 1 d . . . . .
H2A H 0.843928 0.576453 0.037321 0.042 Uiso 1 1 calc R U . . .
H2B H 0.865824 0.412956 0.072290 0.042 Uiso 1 1 calc R U . . .
C3 C 0.80981(15) 0.7098(4) 0.08978(6) 0.0299(5) Uani 1 1 d . . . . .
H3A H 0.787782 0.842761 0.075804 0.036 Uiso 1 1 calc R U . . .
H3B H 0.875477 0.739801 0.101804 0.036 Uiso 1 1 calc R U . . .
C4 C 0.73616(14) 0.6556(3) 0.12109(5) 0.0222(4) Uani 1 1 d . . . . .
H4A H 0.757549 0.512477 0.132428 0.027 Uiso 1 1 calc R U . . .
C5 C 0.63377(14) 0.6189(3) 0.10329(5) 0.0241(4) Uani 1 1 d . . . . .
C6 C 0.62641(15) 0.5236(4) 0.06238(6) 0.0279(4) Uani 1 1 d . . . . .
C7 C 0.61381(17) 0.7104(4) 0.03279(6) 0.0356(5) Uani 1 1 d . . . . .
H7A H 0.551782 0.787651 0.037080 0.053 Uiso 1 1 calc R U . . .
H7B H 0.612531 0.649232 0.006798 0.053 Uiso 1 1 calc R U . . .
H7C H 0.669133 0.812708 0.035728 0.053 Uiso 1 1 calc R U . . .
C8 C 0.53971(18) 0.3650(5) 0.05698(6) 0.0390(6) Uani 1 1 d . . . . .
H8A H 0.545525 0.247955 0.076098 0.059 Uiso 1 1 calc R U . . .
H8B H 0.540547 0.301817 0.031163 0.059 Uiso 1 1 calc R U . . .
H8C H 0.477577 0.443828 0.060226 0.059 Uiso 1 1 calc R U . . .
C9 C 0.55346(15) 0.6713(4) 0.12228(6) 0.0324(5) Uani 1 1 d . . . . .
H9 H 0.491212 0.646571 0.109810 0.039 Uiso 1 1 calc R U . . .
C10 C 0.55392(15) 0.7667(4) 0.16191(6) 0.0333(5) Uani 1 1 d . . . . .
H10A H 0.504477 0.689289 0.177230 0.040 Uiso 1 1 calc R U . . .
H10B H 0.534234 0.922307 0.160247 0.040 Uiso 1 1 calc R U . . .
C11 C 0.65529(13) 0.7502(3) 0.18254(5) 0.0209(4) Uani 1 1 d . . . . .
H11 H 0.666325 0.590178 0.186597 0.025 Uiso 1 1 calc R U . . .
C12 C 0.73729(14) 0.8224(3) 0.15456(5) 0.0228(4) Uani 1 1 d . . . . .
C13 C 0.7219(2) 1.0532(4) 0.13815(7) 0.0391(5) Uani 1 1 d . . . . .
H13A H 0.772869 1.084279 0.119570 0.059 Uiso 1 1 calc R U . . .
H13B H 0.726213 1.160295 0.159041 0.059 Uiso 1 1 calc DR U . . .
H13C H 0.656622 1.062431 0.125376 0.059 Uiso 1 1 calc R U . . .
C14 C 0.83873(15) 0.8098(4) 0.17550(6) 0.0307(5) Uani 1 1 d . . . . .
H14A H 0.856631 0.654351 0.179404 0.037 Uiso 1 1 calc R U . . .
H14B H 0.888959 0.876480 0.159096 0.037 Uiso 1 1 calc R U . . .
C15 C 0.84087(16) 0.9254(4) 0.21428(6) 0.0344(5) Uani 1 1 d . . . . .
H15A H 0.827089 1.082822 0.210338 0.041 Uiso 1 1 calc R U . . .
H15B H 0.907656 0.911700 0.226303 0.041 Uiso 1 1 calc R U . . .
C16 C 0.76480(15) 0.8296(4) 0.24139(6) 0.0284(5) Uani 1 1 d . . . . .
H16 H 0.767731 0.919523 0.265343 0.034 Uiso 1 1 calc R U . . .
C17 C 0.79483(16) 0.5961(4) 0.25275(7) 0.0370(5) Uani 1 1 d . . . . .
H17A H 0.752667 0.544318 0.273217 0.056 Uiso 1 1 calc R U . . .
H17B H 0.863883 0.595162 0.261883 0.056 Uiso 1 1 calc R U . . .
H17C H 0.787107 0.499827 0.230402 0.056 Uiso 1 1 calc R U . . .
C18 C 0.65837(14) 0.8519(3) 0.22387(5) 0.0230(4) Uani 1 1 d . . . . .
C19 C 0.62791(18) 1.0945(4) 0.22420(7) 0.0358(5) Uani 1 1 d . . . . .
H19A H 0.673320 1.179360 0.208690 0.054 Uiso 1 1 calc DR U . . .
H19B H 0.630427 1.149106 0.250638 0.054 Uiso 1 1 calc R U . . .
H19C H 0.560604 1.109398 0.213482 0.054 Uiso 1 1 calc R U . . .
C20 C 0.58368(14) 0.7278(4) 0.24884(5) 0.0254(4) Uani 1 1 d . . . . .
H20A H 0.516269 0.754882 0.238213 0.030 Uiso 1 1 calc R U . . .
H20B H 0.596692 0.569068 0.246760 0.030 Uiso 1 1 calc R U . . .
C21 C 0.58671(16) 0.7912(4) 0.29162(6) 0.0304(5) Uani 1 1 d . . . . .
H21A H 0.653786 0.760817 0.302297 0.036 Uiso 1 1 calc R U . . .
H21B H 0.575582 0.950679 0.293566 0.036 Uiso 1 1 calc R U . . .
C22 C 0.51319(14) 0.6768(3) 0.31621(5) 0.0252(4) Uani 1 1 d . . . . .
C23 C 0.52020(19) 0.4321(4) 0.31742(7) 0.0386(5) Uani 1 1 d . . . . .
H23A H 0.495724 0.371516 0.292915 0.058 Uiso 1 1 calc R U . . .
H23B H 0.480259 0.376120 0.338239 0.058 Uiso 1 1 calc R U . . .
H23C H 0.589181 0.388795 0.321881 0.058 Uiso 1 1 calc R U . . .
C24 C 0.45146(16) 0.7907(4) 0.33749(6) 0.0295(4) Uani 1 1 d . . . . .
H24 H 0.451633 0.944918 0.334260 0.035 Uiso 1 1 calc R U . . .
C25 C 0.38138(15) 0.6995(4) 0.36617(6) 0.0308(5) Uani 1 1 d . . . . .
H25A H 0.373983 0.806221 0.387238 0.037 Uiso 1 1 calc R U . . .
H25B H 0.409664 0.563843 0.377363 0.037 Uiso 1 1 calc R U . . .
C26 C 0.28010(15) 0.6496(4) 0.34819(6) 0.0298(5) Uani 1 1 d . . . . .
H26A H 0.287640 0.535489 0.328359 0.036 Uiso 1 1 calc R U . . .
H26B H 0.254876 0.782914 0.335152 0.036 Uiso 1 1 calc R U . . .
C27 C 0.20302(15) 0.5720(4) 0.37661(6) 0.0288(4) Uani 1 1 d . . . . .
H27 H 0.142435 0.528053 0.361470 0.035 Uiso 1 1 calc R U . . .
C28 C 0.24193(16) 0.3714(4) 0.39764(6) 0.0319(5) Uani 1 1 d . . . . .
C29 C 0.09743(16) 0.7387(4) 0.42376(6) 0.0332(5) Uani 1 1 d . . . . .
C30 C 0.0739(2) 0.9386(5) 0.44669(8) 0.0469(6) Uani 1 1 d . . . . .
H30A H 0.003158 0.970480 0.443958 0.070 Uiso 1 1 calc R U . . .
H30B H 0.111728 1.063031 0.437291 0.070 Uiso 1 1 calc R U . . .
H30C H 0.091301 0.912846 0.473791 0.070 Uiso 1 1 calc R U . . .
O5 O 0.37905(16) 1.0886(4) 0.46162(8) 0.0741(8) Uani 1 1 d . . . . .
H5 H 0.431579 1.067027 0.449999 0.111 Uiso 1 1 calc R U . . .
C31 C 0.3558(2) 0.9046(5) 0.48226(8) 0.0493(6) Uani 1 1 d . . . . .
H31A H 0.354954 0.777096 0.465249 0.074 Uiso 1 1 calc R U . . .
H31B H 0.290685 0.922992 0.493282 0.074 Uiso 1 1 calc R U . . .
H31C H 0.405389 0.882876 0.502948 0.074 Uiso 1 1 calc R U . . .

loop_
_atom_site_aniso_label
_atom_site_aniso_U_11
_atom_site_aniso_U_22
_atom_site_aniso_U_33
_atom_site_aniso_U_23
_atom_site_aniso_U_13
_atom_site_aniso_U_12
O1 0.0596(11) 0.0377(10) 0.0512(10) -0.0132(8) 0.0218(8) -0.0089(8)
O2 0.0373(8) 0.0457(10) 0.0484(10) -0.0023(8) 0.0167(7) -0.0079(8)
O3 0.0659(12) 0.0276(9) 0.0517(11) -0.0057(8) 0.0087(9) -0.0025(8)
O4 0.0461(9) 0.0342(8) 0.0345(8) 0.0032(7) 0.0054(7) 0.0059(7)
N1 0.0300(9) 0.0262(9) 0.0340(9) -0.0015(7) 0.0084(7) -0.0016(7)
C1 0.0385(11) 0.0324(11) 0.0191(9) 0.0012(8) 0.0083(8) -0.0054(9)
C2 0.0290(10) 0.0462(13) 0.0310(11) -0.0064(10) 0.0111(8) -0.0024(10)
C3 0.0236(9) 0.0408(12) 0.0258(10) -0.0036(9) 0.0076(7) -0.0085(9)
C4 0.0201(9) 0.0250(10) 0.0217(9) 0.0002(8) 0.0036(7) -0.0036(7)
C5 0.0247(9) 0.0281(10) 0.0195(9) 0.0018(8) 0.0028(7) -0.0043(8)
C6 0.0288(10) 0.0334(11) 0.0217(9) -0.0001(8) 0.0041(7) -0.0084(9)
C7 0.0381(11) 0.0449(13) 0.0237(10) 0.0046(10) 0.0013(8) -0.0032(11)
C8 0.0373(12) 0.0520(15) 0.0279(11) -0.0044(10) 0.0030(9) -0.0192(11)
C9 0.0208(9) 0.0519(14) 0.0246(10) -0.0001(10) 0.0002(7) -0.0017(9)
C10 0.0213(10) 0.0520(14) 0.0269(10) -0.0047(10) 0.0044(8) 0.0024(9)
C11 0.0206(9) 0.0221(9) 0.0202(9) 0.0001(7) 0.0042(7) -0.0024(7)
C12 0.0255(9) 0.0214(10) 0.0217(9) 0.0008(7) 0.0067(7) -0.0061(8)
C13 0.0597(15) 0.0247(11) 0.0336(12) 0.0033(9) 0.0145(10) -0.0016(10)
C14 0.0237(10) 0.0418(12) 0.0269(10) -0.0058(9) 0.0075(8) -0.0128(9)
C15 0.0275(11) 0.0446(13) 0.0314(11) -0.0087(10) 0.0056(8) -0.0161(10)
C16 0.0264(10) 0.0349(12) 0.0240(10) -0.0065(8) 0.0040(8) -0.0099(9)
C17 0.0299(11) 0.0474(14) 0.0337(11) 0.0052(10) -0.0023(8) 0.0000(10)
C18 0.0247(9) 0.0217(10) 0.0230(9) -0.0031(8) 0.0063(7) -0.0049(8)
C19 0.0476(13) 0.0252(11) 0.0353(11) -0.0042(9) 0.0135(10) -0.0008(10)
C20 0.0254(9) 0.0288(10) 0.0222(9) -0.0046(8) 0.0058(7) -0.0075(8)
C21 0.0315(10) 0.0361(11) 0.0241(10) -0.0070(9) 0.0091(8) -0.0114(9)
C22 0.0253(9) 0.0298(10) 0.0205(9) -0.0017(8) 0.0022(7) -0.0051(8)
C23 0.0468(13) 0.0329(12) 0.0366(12) 0.0048(10) 0.0100(10) 0.0058(10)
C24 0.0331(11) 0.0272(10) 0.0288(10) -0.0012(8) 0.0086(8) -0.0036(9)
C25 0.0282(10) 0.0389(12) 0.0257(10) -0.0003(9) 0.0072(8) -0.0032(9)
C26 0.0329(11) 0.0333(11) 0.0236(10) -0.0003(9) 0.0054(8) -0.0025(9)
C27 0.0287(10) 0.0292(11) 0.0288(10) -0.0037(9) 0.0056(8) -0.0040(9)
C28 0.0327(11) 0.0295(11) 0.0341(11) -0.0013(9) 0.0123(9) -0.0055(9)
C29 0.0319(11) 0.0363(12) 0.0316(11) 0.0030(10) 0.0062(8) 0.0019(10)
C30 0.0460(14) 0.0484(16) 0.0471(14) -0.0090(12) 0.0153(11) 0.0037(12)
O5 0.0529(12) 0.0781(16) 0.0935(17) 0.0519(14) 0.0396(11) 0.0283(11)
C31 0.0489(15) 0.0566(16) 0.0425(13) 0.0103(13) 0.0039(11) -0.0049(13)

loop_
_atom_type_symbol
_atom_type_description
_atom_type_scat_dispersion_real
_atom_type_scat_dispersion_imag
_atom_type_scat_source
C C 0.0181 0.0091 'International Tables Vol C Tables 4.2.6.8 and 6.1.1.4'
H H 0.0000 0.0000 'International Tables Vol C Tables 4.2.6.8 and 6.1.1.4'
N N 0.0311 0.0180 'International Tables Vol C Tables 4.2.6.8 and 6.1.1.4'
O O 0.0492 0.0322 'International Tables Vol C Tables 4.2.6.8 and 6.1.1.4'

loop_
_geom_angle_atom_site_label_1
_geom_angle_atom_site_label_2
_geom_angle_atom_site_label_3
_geom_angle
_geom_angle_site_symmetry_1
_geom_angle_site_symmetry_3
_geom_angle_publ_flag
C28 O4 H4 109.5 . . ?
C27 N1 H1 119.3 . . ?
C29 N1 H1 119.3 . . ?
C29 N1 C27 121.32(19) . . ?
O1 C1 C2 120.0(2) . . ?
O1 C1 C6 122.1(2) . . ?
C2 C1 C6 117.88(19) . . ?
C1 C2 H2A 108.7 . . ?
C1 C2 H2B 108.7 . . ?
C1 C2 C3 114.15(17) . . ?
H2A C2 H2B 107.6 . . ?
C3 C2 H2A 108.7 . . ?
C3 C2 H2B 108.7 . . ?
C2 C3 H3A 109.5 . . ?
C2 C3 H3B 109.5 . . ?
C2 C3 C4 110.64(17) . . ?
H3A C3 H3B 108.1 . . ?
C4 C3 H3A 109.5 . . ?
C4 C3 H3B 109.5 . . ?
C3 C4 H4A 106.4 . . ?
C3 C4 C12 113.59(16) . . ?
C5 C4 C3 110.26(15) . . ?
C5 C4 H4A 106.4 . . ?
C5 C4 C12 113.14(16) . . ?
C12 C4 H4A 106.4 . . ?
C4 C5 C6 117.84(16) . . ?
C9 C5 C4 120.82(17) . . ?
C9 C5 C6 121.33(18) . . ?
C1 C6 C5 110.27(16) . . ?
C1 C6 C7 106.59(16) . . ?
C1 C6 C8 108.93(19) . . ?
C5 C6 C7 109.91(18) . . ?
C8 C6 C5 112.46(16) . . ?
C8 C6 C7 108.48(18) . . ?
C6 C7 H7A 109.5 . . ?
C6 C7 H7B 109.5 . . ?
C6 C7 H7C 109.5 . . ?
H7A C7 H7B 109.5 . . ?
H7A C7 H7C 109.5 . . ?
H7B C7 H7C 109.5 . . ?
C6 C8 H8A 109.5 . . ?
C6 C8 H8B 109.5 . . ?
C6 C8 H8C 109.5 . . ?
H8A C8 H8B 109.5 . . ?
H8A C8 H8C 109.5 . . ?
H8B C8 H8C 109.5 . . ?
C5 C9 H9 117.6 . . ?
C5 C9 C10 124.82(18) . . ?
C10 C9 H9 117.6 . . ?
C9 C10 H10A 109.1 . . ?
C9 C10 H10B 109.1 . . ?
C9 C10 C11 112.68(17) . . ?
H10A C10 H10B 107.8 . . ?
C11 C10 H10A 109.1 . . ?
C11 C10 H10B 109.1 . . ?
C10 C11 H11 105.0 . . ?
C10 C11 C12 109.38(15) . . ?
C10 C11 C18 113.80(16) . . ?
C12 C11 H11 105.0 . . ?
C12 C11 C18 117.43(15) . . ?
C18 C11 H11 105.0 . . ?
C4 C12 C11 106.98(14) . . ?
C13 C12 C4 109.09(16) . . ?
C13 C12 C11 113.61(17) . . ?
C13 C12 C14 109.43(18) . . ?
C14 C12 C4 108.23(16) . . ?
C14 C12 C11 109.34(15) . . ?
C12 C13 H13A 109.5 . . ?
C12 C13 H13B 109.5 . . ?
C12 C13 H13C 109.5 . . ?
H13A C13 H13B 109.5 . . ?
H13A C13 H13C 109.5 . . ?
H13B C13 H13C 109.5 . . ?
C12 C14 H14A 109.0 . . ?
C12 C14 H14B 109.0 . . ?
H14A C14 H14B 107.8 . . ?
C15 C14 C12 112.99(18) . . ?
C15 C14 H14A 109.0 . . ?
C15 C14 H14B 109.0 . . ?
C14 C15 H15A 109.2 . . ?
C14 C15 H15B 109.2 . . ?
C14 C15 C16 111.89(17) . . ?
H15A C15 H15B 107.9 . . ?
C16 C15 H15A 109.2 . . ?
C16 C15 H15B 109.2 . . ?
C15 C16 H16 107.0 . . ?
C15 C16 C18 110.90(17) . . ?
C17 C16 C15 109.67(19) . . ?
C17 C16 H16 107.0 . . ?
C17 C16 C18 114.77(16) . . ?
C18 C16 H16 107.0 . . ?
C16 C17 H17A 109.5 . . ?
C16 C17 H17B 109.5 . . ?
C16 C17 H17C 109.5 . . ?
H17A C17 H17B 109.5 . . ?
H17A C17 H17C 109.5 . . ?
H17B C17 H17C 109.5 . . ?
C16 C18 C11 108.96(15) . . ?
C19 C18 C11 112.89(16) . . ?
C19 C18 C16 109.10(16) . . ?
C19 C18 C20 106.72(16) . . ?
C20 C18 C11 108.70(15) . . ?
C20 C18 C16 110.45(16) . . ?
C18 C19 H19A 109.5 . . ?
C18 C19 H19B 109.5 . . ?
C18 C19 H19C 109.5 . . ?
H19A C19 H19B 109.5 . . ?
H19A C19 H19C 109.5 . . ?
H19B C19 H19C 109.5 . . ?
C18 C20 H20A 108.6 . . ?
C18 C20 H20B 108.6 . . ?
H20A C20 H20B 107.5 . . ?
C21 C20 C18 114.85(16) . . ?
C21 C20 H20A 108.6 . . ?
C21 C20 H20B 108.6 . . ?
C20 C21 H21A 108.3 . . ?
C20 C21 H21B 108.3 . . ?
H21A C21 H21B 107.4 . . ?
C22 C21 C20 115.77(17) . . ?
C22 C21 H21A 108.3 . . ?
C22 C21 H21B 108.3 . . ?
C23 C22 C21 115.93(19) . . ?
C24 C22 C21 120.7(2) . . ?
C24 C22 C23 123.2(2) . . ?
C22 C23 H23A 109.5 . . ?
C22 C23 H23B 109.5 . . ?
C22 C23 H23C 109.5 . . ?
H23A C23 H23B 109.5 . . ?
H23A C23 H23C 109.5 . . ?
H23B C23 H23C 109.5 . . ?
C22 C24 H24 116.8 . . ?
C22 C24 C25 126.5(2) . . ?
C25 C24 H24 116.8 . . ?
C24 C25 H25A 109.1 . . ?
C24 C25 H25B 109.1 . . ?
C24 C25 C26 112.32(17) . . ?
H25A C25 H25B 107.9 . . ?
C26 C25 H25A 109.1 . . ?
C26 C25 H25B 109.1 . . ?
C25 C26 H26A 108.6 . . ?
C25 C26 H26B 108.6 . . ?
C25 C26 C27 114.76(17) . . ?
H26A C26 H26B 107.6 . . ?
C27 C26 H26A 108.6 . . ?
C27 C26 H26B 108.6 . . ?
N1 C27 C26 109.92(17) . . ?
N1 C27 H27 107.8 . . ?
N1 C27 C28 114.01(17) . . ?
C26 C27 H27 107.8 . . ?
C28 C27 C26 109.18(17) . . ?
C28 C27 H27 107.8 . . ?
O3 C28 O4 124.3(2) . . ?
O3 C28 C27 120.2(2) . . ?
O4 C28 C27 115.38(19) . . ?
O2 C29 N1 120.9(2) . . ?
O2 C29 C30 122.5(2) . . ?
N1 C29 C30 116.5(2) . . ?
C29 C30 H30A 109.5 . . ?
C29 C30 H30B 109.5 . . ?
C29 C30 H30C 109.5 . . ?
H30A C30 H30B 109.5 . . ?
H30A C30 H30C 109.5 . . ?
H30B C30 H30C 109.5 . . ?
C31 O5 H5 109.5 . . ?
O5 C31 H31A 109.5 . . ?
O5 C31 H31B 109.5 . . ?
O5 C31 H31C 109.5 . . ?
H31A C31 H31B 109.5 . . ?
H31A C31 H31C 109.5 . . ?
H31B C31 H31C 109.5 . . ?

loop_
_geom_bond_atom_site_label_1
_geom_bond_atom_site_label_2
_geom_bond_distance
_geom_bond_site_symmetry_2
_geom_bond_publ_flag
O1 C1 1.217(3) . ?
O2 C29 1.235(3) . ?
O3 C28 1.211(3) . ?
O4 H4 0.8400 . ?
O4 C28 1.313(3) . ?
N1 H1 0.8800 . ?
N1 C27 1.454(3) . ?
N1 C29 1.339(3) . ?
C1 C2 1.503(3) . ?
C1 C6 1.526(3) . ?
C2 H2A 0.9900 . ?
C2 H2B 0.9900 . ?
C2 C3 1.525(3) . ?
C3 H3A 0.9900 . ?
C3 H3B 0.9900 . ?
C3 C4 1.537(3) . ?
C4 H4A 1.0000 . ?
C4 C5 1.520(3) . ?
C4 C12 1.550(3) . ?
C5 C6 1.542(3) . ?
C5 C9 1.330(3) . ?
C6 C7 1.546(3) . ?
C6 C8 1.531(3) . ?
C7 H7A 0.9800 . ?
C7 H7B 0.9800 . ?
C7 H7C 0.9800 . ?
C8 H8A 0.9800 . ?
C8 H8B 0.9800 . ?
C8 H8C 0.9800 . ?
C9 H9 0.9500 . ?
C9 C10 1.500(3) . ?
C10 H10A 0.9900 . ?
C10 H10B 0.9900 . ?
C10 C11 1.536(3) . ?
C11 H11 1.0000 . ?
C11 C12 1.564(2) . ?
C11 C18 1.569(2) . ?
C12 C13 1.536(3) . ?
C12 C14 1.540(3) . ?
C13 H13A 0.9800 . ?
C13 H13B 0.9800 . ?
C13 H13C 0.9800 . ?
C14 H14A 0.9900 . ?
C14 H14B 0.9900 . ?
C14 C15 1.525(3) . ?
C15 H15A 0.9900 . ?
C15 H15B 0.9900 . ?
C15 C16 1.535(3) . ?
C16 H16 1.0000 . ?
C16 C17 1.534(3) . ?
C16 C18 1.556(3) . ?
C17 H17A 0.9800 . ?
C17 H17B 0.9800 . ?
C17 H17C 0.9800 . ?
C18 C19 1.541(3) . ?
C18 C20 1.553(3) . ?
C19 H19A 0.9800 . ?
C19 H19B 0.9800 . ?
C19 H19C 0.9800 . ?
C20 H20A 0.9900 . ?
C20 H20B 0.9900 . ?
C20 C21 1.541(3) . ?
C21 H21A 0.9900 . ?
C21 H21B 0.9900 . ?
C21 C22 1.506(3) . ?
C22 C23 1.501(3) . ?
C22 C24 1.332(3) . ?
C23 H23A 0.9800 . ?
C23 H23B 0.9800 . ?
C23 H23C 0.9800 . ?
C24 H24 0.9500 . ?
C24 C25 1.506(3) . ?
C25 H25A 0.9900 . ?
C25 H25B 0.9900 . ?
C25 C26 1.523(3) . ?
C26 H26A 0.9900 . ?
C26 H26B 0.9900 . ?
C26 C27 1.536(3) . ?
C27 H27 1.0000 . ?
C27 C28 1.516(3) . ?
C29 C30 1.501(3) . ?
C30 H30A 0.9800 . ?
C30 H30B 0.9800 . ?
C30 H30C 0.9800 . ?
O5 H5 0.8400 . ?
O5 C31 1.378(3) . ?
C31 H31A 0.9800 . ?
C31 H31B 0.9800 . ?
C31 H31C 0.9800 . ?

loop_
_geom_torsion_atom_site_label_1
_geom_torsion_atom_site_label_2
_geom_torsion_atom_site_label_3
_geom_torsion_atom_site_label_4
_geom_torsion
_geom_torsion_site_symmetry_1
_geom_torsion_site_symmetry_2
_geom_torsion_site_symmetry_3
_geom_torsion_site_symmetry_4
_geom_torsion_publ_flag
O1 C1 C2 C3 -163.4(2) . . . . ?
O1 C1 C6 C5 133.7(2) . . . . ?
O1 C1 C6 C7 -107.0(2) . . . . ?
O1 C1 C6 C8 9.8(3) . . . . ?
N1 C27 C28 O3 161.3(2) . . . . ?
N1 C27 C28 O4 -21.5(3) . . . . ?
C1 C2 C3 C4 37.3(3) . . . . ?
C2 C1 C6 C5 -47.7(2) . . . . ?
C2 C1 C6 C7 71.5(2) . . . . ?
C2 C1 C6 C8 -171.59(18) . . . . ?
C2 C3 C4 C5 -61.7(2) . . . . ?
C2 C3 C4 C12 170.10(17) . . . . ?
C3 C4 C5 C6 31.0(2) . . . . ?
C3 C4 C5 C9 -147.9(2) . . . . ?
C3 C4 C12 C11 177.23(16) . . . . ?
C3 C4 C12 C13 53.9(2) . . . . ?
C3 C4 C12 C14 -65.0(2) . . . . ?
C4 C5 C6 C1 21.3(2) . . . . ?
C4 C5 C6 C7 -95.9(2) . . . . ?
C4 C5 C6 C8 143.1(2) . . . . ?
C4 C5 C9 C10 -0.6(4) . . . . ?
C4 C12 C14 C15 -166.41(17) . . . . ?
C5 C4 C12 C11 50.5(2) . . . . ?
C5 C4 C12 C13 -72.7(2) . . . . ?
C5 C4 C12 C14 168.26(16) . . . . ?
C5 C9 C10 C11 -13.3(3) . . . . ?
C6 C1 C2 C3 18.0(3) . . . . ?
C6 C5 C9 C10 -179.4(2) . . . . ?
C9 C5 C6 C1 -159.9(2) . . . . ?
C9 C5 C6 C7 82.9(2) . . . . ?
C9 C5 C6 C8 -38.1(3) . . . . ?
C9 C10 C11 C12 45.6(3) . . . . ?
C9 C10 C11 C18 179.14(18) . . . . ?
C10 C11 C12 C4 -64.0(2) . . . . ?
C10 C11 C12 C13 56.4(2) . . . . ?
C10 C11 C12 C14 178.99(17) . . . . ?
C10 C11 C18 C16 -178.86(17) . . . . ?
C10 C11 C18 C19 -57.5(2) . . . . ?
C10 C11 C18 C20 60.7(2) . . . . ?
C11 C12 C14 C15 -50.2(2) . . . . ?
C11 C18 C20 C21 173.25(17) . . . . ?
C12 C4 C5 C6 159.39(17) . . . . ?
C12 C4 C5 C9 -19.4(3) . . . . ?
C12 C11 C18 C16 -49.3(2) . . . . ?
C12 C11 C18 C19 72.1(2) . . . . ?
C12 C11 C18 C20 -169.68(16) . . . . ?
C12 C14 C15 C16 58.9(3) . . . . ?
C13 C12 C14 C15 74.8(2) . . . . ?
C14 C15 C16 C17 67.8(2) . . . . ?
C14 C15 C16 C18 -60.0(2) . . . . ?
C15 C16 C18 C11 53.2(2) . . . . ?
C15 C16 C18 C19 -70.5(2) . . . . ?
C15 C16 C18 C20 172.52(17) . . . . ?
C16 C18 C20 C21 53.8(2) . . . . ?
C17 C16 C18 C11 -71.8(2) . . . . ?
C17 C16 C18 C19 164.57(18) . . . . ?
C17 C16 C18 C20 47.6(2) . . . . ?
C18 C11 C12 C4 164.33(16) . . . . ?
C18 C11 C12 C13 -75.2(2) . . . . ?
C18 C11 C12 C14 47.3(2) . . . . ?
C18 C20 C21 C22 178.58(18) . . . . ?
C19 C18 C20 C21 -64.7(2) . . . . ?
C20 C21 C22 C23 59.2(3) . . . . ?
C20 C21 C22 C24 -125.5(2) . . . . ?
C21 C22 C24 C25 -173.64(19) . . . . ?
C22 C24 C25 C26 -91.0(3) . . . . ?
C23 C22 C24 C25 1.3(4) . . . . ?
C24 C25 C26 C27 -175.71(19) . . . . ?
C25 C26 C27 N1 69.0(2) . . . . ?
C25 C26 C27 C28 -56.7(2) . . . . ?
C26 C27 C28 O3 -75.4(3) . . . . ?
C26 C27 C28 O4 101.9(2) . . . . ?
C27 N1 C29 O2 4.4(3) . . . . ?
C27 N1 C29 C30 -176.4(2) . . . . ?
C29 N1 C27 C26 166.61(19) . . . . ?
C29 N1 C27 C28 -70.4(3) . . . . ?
